data_4338771
loop_
_publ_author_name
'Lewis, Andrew J.'
'Mullane, Kimberly C.'
'Nakamaru-Ogiso, Eiko'
'Carroll, Patrick J.'
'Schelter, Eric J.'

_publ_section_title
;
 The inverse trans influence in a family of pentavalent uranium complexes.
;
_journal_issue 13
_journal_name_full 'Inorganic chemistry'
_journal_page_first 6944
_journal_page_last 6953
_journal_paper_doi 10.1021/ic500833s
_journal_volume 53
_journal_year 2014
_chemical_formula_sum 'C38 H68 N3 O2 Si6 U'
_chemical_formula_weight 1005.52
_space_group_IT_number 15
_symmetry_cell_setting monoclinic
_symmetry_Int_Tables_number 15
_symmetry_space_group_name_Hall '-C 2yc'
_symmetry_space_group_name_H-M 'C 1 2/c 1'
_atom_sites_solution_hydrogens geom
_atom_sites_solution_primary direct
_audit_creation_method SHELXL-97
_cell_angle_alpha 90.00
_cell_angle_beta 127.293(4)
_cell_angle_gamma 90.00
_cell_formula_units_Z 4
_cell_length_a 27.051(2)
_cell_length_b 11.9471(9)
_cell_length_c 18.0215(13)
_cell_measurement_temperature 143(1)
_cell_volume 4633.4(6)
_computing_data_collection 'Bruker APEX2'
_computing_data_reduction 'Bruker SAINT'
_computing_structure_refinement 'SHELXL-97 (Sheldrick, 2008)'
_computing_structure_solution 'SHELXS-97 (Sheldrick, 2008)'
_diffrn_ambient_temperature 143(1)
_diffrn_measured_fraction_theta_full 0.996
_diffrn_measured_fraction_theta_max 0.996
_diffrn_measurement_device 'CCD Area Detector'
_diffrn_measurement_device_type 'Bruker APEXII'
_diffrn_measurement_method 'phi and omega scans'
_diffrn_radiation_monochromator graphite
_diffrn_radiation_source 'sealed tube'
_diffrn_radiation_type MoK\a
_diffrn_radiation_wavelength 0.71073
_diffrn_reflns_av_R_equivalents 0.0965
_diffrn_reflns_av_sigmaI/netI 0.0588
_diffrn_reflns_limit_h_max 35
_diffrn_reflns_limit_h_min -35
_diffrn_reflns_limit_k_max 15
_diffrn_reflns_limit_k_min -15
_diffrn_reflns_limit_l_max 23
_diffrn_reflns_limit_l_min -23
_diffrn_reflns_number 47574
_diffrn_reflns_theta_full 27.59
_diffrn_reflns_theta_max 27.59
_diffrn_reflns_theta_min 1.89
_exptl_absorpt_coefficient_mu 3.692
_exptl_absorpt_correction_T_max 0.7456
_exptl_absorpt_correction_T_min 0.4736
_exptl_absorpt_correction_type multi-scan
_exptl_absorpt_process_details '(SADABS; Sheldrick, 2007)'
_exptl_crystal_density_diffrn 1.441
_exptl_crystal_density_method 'not measured'
_exptl_crystal_F_000 2036
_exptl_crystal_size_max 0.25
_exptl_crystal_size_mid 0.10
_exptl_crystal_size_min 0.05
_refine_diff_density_max 2.639
_refine_diff_density_min -0.717
_refine_diff_density_rms 0.149
_refine_ls_extinction_method none
_refine_ls_goodness_of_fit_ref 1.046
_refine_ls_hydrogen_treatment constr
_refine_ls_matrix_type full
_refine_ls_number_parameters 332
_refine_ls_number_reflns 5358
_refine_ls_number_restraints 234
_refine_ls_restrained_S_all 1.030
_refine_ls_R_factor_all 0.0668
_refine_ls_R_factor_gt 0.0467
_refine_ls_shift/su_max 0.000
_refine_ls_shift/su_mean 0.000
_refine_ls_structure_factor_coef Fsqd
_refine_ls_weighting_details 'calc w=1/[\s^2^(Fo^2^)+(0.0679P)^2^+22.6179P] where P=(Fo^2^+2Fc^2^)/3'
_refine_ls_weighting_scheme calc
_refine_ls_wR_factor_gt 0.1182
_refine_ls_wR_factor_ref 0.1280
_reflns_number_gt 4312
_reflns_number_total 5358
_reflns_threshold_expression >2sigma(I)
_cod_data_source_file ic500833s_si_002.cif
_cod_data_source_block 1-ONap
_cod_depositor_comments 'Adding full bibliography for 4338771--4338772.cif.'
_cod_original_sg_symbol_H-M 'C 2/c      '
_cod_database_code 4338771

loop_
_symmetry_equiv_pos_as_xyz
'x, y, z'
'-x, y, -z+1/2'
'x+1/2, y+1/2, z'
'-x+1/2, y+1/2, -z+1/2'
'-x, -y, -z'
'x, -y, z-1/2'
'-x+1/2, -y+1/2, -z'
'x+1/2, -y+1/2, z-1/2'

loop_
_atom_site_label
_atom_site_type_symbol
_atom_site_fract_x
_atom_site_fract_y
_atom_site_fract_z
_atom_site_U_iso_or_equiv
_atom_site_adp_type
_atom_site_occupancy
_atom_site_symmetry_multiplicity
_atom_site_calc_flag
_atom_site_refinement_flags
_atom_site_disorder_assembly
_atom_site_disorder_group
U1 U 0.0000 0.18630(3) 0.2500 0.03066(12) Uani 1 2 d SU . .
O1 O -0.0644(2) 0.1898(4) 0.2792(3) 0.0399(9) Uani 1 1 d U . .
C1 C -0.1068(3) 0.1622(6) 0.2943(5) 0.0441(14) Uani 1 1 d U . .
C2 C -0.1247(4) 0.0493(7) 0.2860(6) 0.0601(18) Uani 1 1 d U . .
H2 H -0.1061 -0.0051 0.2735 0.080 Uiso 1 1 calc R . .
C3 C -0.1696(4) 0.0178(7) 0.2962(6) 0.0624(18) Uani 1 1 d U . .
H3 H -0.1807 -0.0571 0.2904 0.083 Uiso 1 1 calc R C .
C4 C -0.1980(4) 0.0971(7) 0.3149(5) 0.0545(15) Uani 1 1 d U . .
C5 C -0.2447(4) 0.0692(9) 0.3261(6) 0.0664(19) Uani 1 1 d U . .
H5 H -0.2584 -0.0044 0.3177 0.088 Uiso 1 1 calc R C .
C6 C -0.2687(4) 0.1469(9) 0.3484(7) 0.070(2) Uani 1 1 d U . .
H6 H -0.2981 0.1274 0.3572 0.093 Uiso 1 1 calc R . .
C7 C -0.2495(4) 0.2597(10) 0.3587(7) 0.072(2) Uani 1 1 d U . .
H7 H -0.2669 0.3137 0.3738 0.095 Uiso 1 1 calc R C .
C8 C -0.2064(4) 0.2911(8) 0.3472(6) 0.0616(18) Uani 1 1 d U . .
H8 H -0.1946 0.3657 0.3535 0.082 Uiso 1 1 calc R . .
C9 C -0.1800(3) 0.2102(7) 0.3260(5) 0.0490(14) Uani 1 1 d U . .
C10 C -0.1329(4) 0.2407(7) 0.3151(5) 0.0513(15) Uani 1 1 d U . .
H10 H -0.1204 0.3150 0.3224 0.068 Uiso 1 1 calc R . .
N1 N 0.0000 -0.0015(6) 0.2500 0.0317(12) Uani 1 2 d SU . .
Si1 Si -0.06363(16) -0.0775(2) 0.1604(2) 0.0468(7) Uani 0.65 1 d PU A 1
C11 C -0.0870(8) -0.1944(11) 0.1989(13) 0.079(4) Uani 0.65 1 d PU A 1
H11a H -0.0571 -0.2536 0.2222 0.118 Uiso 0.65 1 calc PR A 1
H11b H -0.1271 -0.2213 0.1472 0.118 Uiso 0.65 1 calc PR A 1
H11c H -0.0892 -0.1693 0.2475 0.118 Uiso 0.65 1 calc PR A 1
C12 C -0.1339(5) 0.0168(10) 0.0896(8) 0.053(3) Uani 0.65 1 d PU A 1
H12a H -0.1613 0.0023 0.1057 0.079 Uiso 0.65 1 calc PR A 1
H12b H -0.1554 0.0023 0.0244 0.079 Uiso 0.65 1 calc PR A 1
H12c H -0.1209 0.0936 0.1028 0.079 Uiso 0.65 1 calc PR A 1
C13 C -0.0491(8) -0.1472(12) 0.0816(11) 0.077(4) Uani 0.65 1 d PU A 1
H13a H -0.0136 -0.1137 0.0906 0.115 Uiso 0.65 1 calc PR A 1
H13b H -0.0848 -0.1380 0.0178 0.115 Uiso 0.65 1 calc PR A 1
H13c H -0.0415 -0.2256 0.0961 0.115 Uiso 0.65 1 calc PR A 1
Si1' Si -0.0309(3) -0.0850(4) 0.1486(4) 0.0421(12) Uani 0.35 1 d PU B 2
C11' C -0.1065(11) -0.1581(16) 0.1055(18) 0.059(5) Uani 0.35 1 d PU B 2
H11a' H -0.1017 -0.2374 0.1036 0.089 Uiso 0.35 1 calc PR B 2
H11b' H -0.1393 -0.1318 0.0440 0.089 Uiso 0.35 1 calc PR B 2
H11c' H -0.1167 -0.1419 0.1469 0.089 Uiso 0.35 1 calc PR B 2
C12' C -0.0450(10) 0.0087(18) 0.0533(14) 0.045(4) Uani 0.35 1 d PU B 2
H12a' H -0.0640 0.0771 0.0522 0.068 Uiso 0.35 1 calc PR B 2
H12b' H -0.0719 -0.0285 -0.0057 0.068 Uiso 0.35 1 calc PR B 2
H12c' H -0.0061 0.0252 0.0650 0.068 Uiso 0.35 1 calc PR B 2
C13' C 0.0190(14) -0.2022(17) 0.161(2) 0.064(5) Uani 0.35 1 d PU B 2
H13a' H 0.0543 -0.1724 0.1671 0.097 Uiso 0.35 1 calc PR B 2
H13b' H -0.0045 -0.2491 0.1066 0.097 Uiso 0.35 1 calc PR B 2
H13c' H 0.0329 -0.2455 0.2152 0.097 Uiso 0.35 1 calc PR B 2
N2 N 0.0640(3) 0.2922(4) 0.3737(4) 0.0368(9) Uani 1 1 d U C .
Si2 Si 0.07795(16) 0.2695(3) 0.4807(2) 0.0457(7) Uani 0.65 1 d PU C 1
C14 C 0.0468(6) 0.1294(11) 0.4814(8) 0.056(3) Uani 0.65 1 d PU C 1
H14a H 0.0054 0.1382 0.4626 0.084 Uiso 0.65 1 calc PR C 1
H14b H 0.0729 0.0984 0.5432 0.084 Uiso 0.65 1 calc PR C 1
H14c H 0.0462 0.0800 0.4388 0.084 Uiso 0.65 1 calc PR C 1
C15 C 0.1627(9) 0.270(2) 0.5803(12) 0.063(4) Uani 0.65 1 d PU C 1
H15a H 0.1837 0.2153 0.5696 0.094 Uiso 0.65 1 calc PR C 1
H15b H 0.1685 0.2530 0.6370 0.094 Uiso 0.65 1 calc PR C 1
H15c H 0.1797 0.3430 0.5854 0.094 Uiso 0.65 1 calc PR C 1
C16 C 0.0338(7) 0.3629(13) 0.5014(8) 0.070(3) Uani 0.65 1 d PU . .
H16a H 0.0566 0.4307 0.5304 0.152 Uiso 0.65 1 calc PR C 1
H16b H 0.0267 0.3265 0.5421 0.152 Uiso 0.65 1 calc PR C 1
H16c H -0.0056 0.3803 0.4433 0.152 Uiso 0.65 1 calc PR C 1
H16a' H 0.0117 0.2940 0.4898 0.152 Uiso 0.35 1 calc PR C 2
H16b' H 0.0132 0.4223 0.5095 0.152 Uiso 0.35 1 calc PR C 2
H16c' H 0.0755 0.3555 0.5573 0.152 Uiso 0.35 1 calc PR C 2
Si2' Si 0.0345(3) 0.3941(5) 0.4066(4) 0.0463(12) Uani 0.35 1 d PU C 2
C14' C -0.0409(13) 0.4584(16) 0.3025(18) 0.057(5) Uani 0.35 1 d PU C 2
H14a' H -0.0316 0.5121 0.2729 0.086 Uiso 0.35 1 calc PR C 2
H14b' H -0.0620 0.4950 0.3235 0.086 Uiso 0.35 1 calc PR C 2
H14c' H -0.0669 0.4007 0.2588 0.086 Uiso 0.35 1 calc PR C 2
C15' C 0.0891(18) 0.514(2) 0.466(2) 0.095(8) Uani 0.35 1 d PU C 2
H15a' H 0.1264 0.4894 0.5244 0.142 Uiso 0.35 1 calc PR C 2
H15b' H 0.0699 0.5719 0.4779 0.142 Uiso 0.35 1 calc PR C 2
H15c' H 0.0993 0.5432 0.4273 0.142 Uiso 0.35 1 calc PR C 2
Si3 Si 0.10805(16) 0.4011(2) 0.3706(2) 0.0481(7) Uani 0.65 1 d PU C 1
C17 C 0.0698(6) 0.4673(10) 0.2527(9) 0.058(3) Uani 0.65 1 d PU C 1
H17a H 0.0462 0.4117 0.2050 0.086 Uiso 0.65 1 calc PR C 1
H17b H 0.1011 0.4976 0.2489 0.086 Uiso 0.65 1 calc PR C 1
H17c H 0.0426 0.5261 0.2441 0.086 Uiso 0.65 1 calc PR C 1
C18 C 0.1203(9) 0.5206(11) 0.4482(11) 0.085(4) Uani 0.65 1 d PU C 1
H18a H 0.0815 0.5400 0.4356 0.127 Uiso 0.65 1 calc PR C 1
H18b H 0.1363 0.5841 0.4363 0.127 Uiso 0.65 1 calc PR C 1
H18c H 0.1495 0.4986 0.5123 0.127 Uiso 0.65 1 calc PR C 1
Si3' Si 0.1430(3) 0.2626(5) 0.4466(4) 0.0458(11) Uani 0.35 1 d PU C 2
C17' C 0.1786(17) 0.268(4) 0.574(2) 0.065(7) Uani 0.35 1 d PU C 2
H17a' H 0.1776 0.3431 0.5913 0.098 Uiso 0.35 1 calc PR C 2
H17b' H 0.2209 0.2425 0.6099 0.098 Uiso 0.35 1 calc PR C 2
H17c' H 0.1556 0.2200 0.5860 0.098 Uiso 0.35 1 calc PR C 2
C18' C 0.1580(10) 0.1160(18) 0.4261(15) 0.048(4) Uani 0.35 1 d PU C 2
H18a' H 0.1212 0.0873 0.3693 0.072 Uiso 0.35 1 calc PR C 2
H18b' H 0.1690 0.0690 0.4773 0.072 Uiso 0.35 1 calc PR C 2
H18c' H 0.1914 0.1170 0.4212 0.072 Uiso 0.35 1 calc PR C 2
C19 C 0.1861(4) 0.3517(8) 0.4147(7) 0.071(2) Uani 1 1 d U . .
H19a H 0.2062 0.3148 0.4737 0.108 Uiso 0.6 1 calc PR C 1
H19b H 0.2116 0.4135 0.4217 0.108 Uiso 0.65 1 calc PR C 1
H19c H 0.1829 0.2988 0.3708 0.108 Uiso 0.65 1 calc PR C 1
H19a' H 0.1816 0.3184 0.3615 0.108 Uiso 0.35 1 calc PR C 2
H19b' H 0.2301 0.3530 0.4663 0.108 Uiso 0.35 1 calc PR C 2
H19c' H 0.1703 0.4257 0.3996 0.108 Uiso 0.35 1 calc PR C 2

loop_
_atom_site_aniso_label
_atom_site_aniso_U_11
_atom_site_aniso_U_22
_atom_site_aniso_U_33
_atom_site_aniso_U_23
_atom_site_aniso_U_13
_atom_site_aniso_U_12
U1 0.0410(2) 0.02635(16) 0.03203(18) 0.000 0.02597(15) 0.000
O1 0.045(2) 0.043(2) 0.043(2) -0.001(2) 0.033(2) 0.0015(18)
C1 0.045(3) 0.054(3) 0.039(3) 0.006(3) 0.029(3) 0.006(3)
C2 0.072(5) 0.055(3) 0.070(5) 0.005(4) 0.052(4) -0.002(4)
C3 0.073(5) 0.055(4) 0.072(5) 0.003(4) 0.051(4) -0.003(3)
C4 0.050(4) 0.063(3) 0.047(4) 0.015(3) 0.028(3) 0.009(3)
C5 0.059(5) 0.085(5) 0.062(5) 0.016(4) 0.040(4) 0.001(4)
C6 0.046(4) 0.101(5) 0.068(5) 0.012(5) 0.036(4) 0.003(4)
C7 0.055(5) 0.097(5) 0.073(5) 0.003(5) 0.045(4) 0.003(4)
C8 0.056(4) 0.080(4) 0.061(4) -0.004(4) 0.041(4) 0.003(3)
C9 0.043(4) 0.062(3) 0.039(3) -0.001(3) 0.023(3) 0.000(3)
C10 0.050(4) 0.064(4) 0.049(4) -0.003(3) 0.035(3) 0.002(3)
N1 0.041(3) 0.025(2) 0.036(3) 0.000 0.026(3) 0.000
Si1 0.0464(17) 0.0307(14) 0.0592(19) -0.0011(12) 0.0298(16) -0.0058(12)
C11 0.076(9) 0.046(6) 0.103(11) 0.012(6) 0.048(8) -0.016(5)
C12 0.043(5) 0.047(6) 0.044(6) -0.001(4) 0.014(4) -0.008(4)
C13 0.096(10) 0.057(7) 0.069(8) -0.028(6) 0.046(7) -0.006(6)
Si1' 0.052(3) 0.032(2) 0.045(3) -0.0076(19) 0.031(3) -0.002(2)
C11' 0.064(8) 0.025(9) 0.066(12) -0.004(7) 0.028(9) -0.016(6)
C12' 0.056(12) 0.051(9) 0.040(7) -0.008(6) 0.035(9) 0.001(8)
C13' 0.101(13) 0.034(9) 0.086(15) -0.007(7) 0.071(13) 0.010(8)
N2 0.048(2) 0.029(2) 0.033(2) -0.0013(16) 0.0245(19) 0.0009(16)
Si2 0.0596(19) 0.0457(15) 0.0327(14) -0.0015(12) 0.0284(14) 0.0093(14)
C14 0.069(7) 0.063(5) 0.049(6) 0.014(5) 0.042(6) 0.006(5)
C15 0.063(5) 0.075(10) 0.033(4) -0.001(6) 0.019(4) 0.004(6)
C16 0.097(9) 0.083(7) 0.041(5) 0.008(5) 0.047(6) 0.039(7)
Si2' 0.065(3) 0.034(2) 0.042(3) -0.0095(19) 0.034(3) -0.004(2)
C14' 0.091(10) 0.020(8) 0.062(8) 0.014(7) 0.047(7) 0.020(7)
C15' 0.125(17) 0.046(11) 0.081(17) -0.036(11) 0.046(12) -0.023(10)
Si3 0.0534(18) 0.0316(14) 0.0455(16) 0.0008(12) 0.0228(15) -0.0064(12)
C17 0.068(7) 0.039(6) 0.048(5) 0.003(4) 0.025(5) -0.018(5)
C18 0.119(12) 0.034(5) 0.058(7) -0.015(5) 0.031(9) -0.014(6)
C19 0.049(3) 0.075(5) 0.071(5) 0.015(4) 0.027(4) -0.012(3)
Si3' 0.047(2) 0.047(3) 0.040(3) -0.012(2) 0.024(2) -0.011(2)
C17' 0.062(14) 0.075(17) 0.033(4) -0.002(7) 0.016(4) 0.014(13)
C18' 0.039(7) 0.054(5) 0.049(10) -0.002(8) 0.026(6) 0.005(6)

loop_
_atom_type_symbol
_atom_type_description
_atom_type_scat_dispersion_real
_atom_type_scat_dispersion_imag
_atom_type_scat_source
C C 0.0033 0.0016 'International Tables Vol C Tables 4.2.6.8 and 6.1.1.4'
H H 0.0000 0.0000 'International Tables Vol C Tables 4.2.6.8 and 6.1.1.4'
N N 0.0061 0.0033 'International Tables Vol C Tables 4.2.6.8 and 6.1.1.4'
O O 0.0106 0.0060 'International Tables Vol C Tables 4.2.6.8 and 6.1.1.4'
Si Si 0.0817 0.0704 'International Tables Vol C Tables 4.2.6.8 and 6.1.1.4'
U U -9.6767 9.6646 'International Tables Vol C Tables 4.2.6.8 and 6.1.1.4'

loop_
_geom_angle_atom_site_label_1
_geom_angle_atom_site_label_2
_geom_angle_atom_site_label_3
_geom_angle
_geom_angle_site_symmetry_1
_geom_angle_site_symmetry_3
O1 U1 O1 177.7(2) . 2
O1 U1 N2 88.83(19) . 2
O1 U1 N2 89.87(19) 2 2
O1 U1 N2 89.87(19) . .
O1 U1 N2 88.83(19) 2 .
N2 U1 N2 110.2(3) 2 .
O1 U1 N1 91.13(12) . .
O1 U1 N1 91.13(12) 2 .
N2 U1 N1 124.89(13) 2 .
N2 U1 N1 124.89(13) . .
O1 U1 Si3' 108.84(16) . .
O1 U1 Si3' 70.52(16) 2 .
N2 U1 Si3' 126.45(17) 2 .
N2 U1 Si3' 26.04(17) . .
N1 U1 Si3' 105.43(11) . .
O1 U1 Si3' 70.52(16) . 2
O1 U1 Si3' 108.84(16) 2 2
N2 U1 Si3' 26.04(18) 2 2
N2 U1 Si3' 126.45(17) . 2
N1 U1 Si3' 105.43(11) . 2
Si3' U1 Si3' 149.1(2) . 2
O1 U1 Si2' 68.53(16) . .
O1 U1 Si2' 109.73(16) 2 .
N2 U1 Si2' 94.11(17) 2 .
N2 U1 Si2' 26.07(18) . .
N1 U1 Si2' 136.26(10) . .
Si3' U1 Si2' 51.97(15) . .
Si3' U1 Si2' 103.40(15) 2 .
O1 U1 Si2' 109.73(16) . 2
O1 U1 Si2' 68.53(16) 2 2
N2 U1 Si2' 26.07(18) 2 2
N2 U1 Si2' 94.11(17) . 2
N1 U1 Si2' 136.26(10) . 2
Si3' U1 Si2' 103.40(15) . 2
Si3' U1 Si2' 51.97(15) 2 2
Si2' U1 Si2' 87.5(2) . 2
C1 O1 U1 164.8(4) . .
C10 C1 O1 121.8(7) . .
C10 C1 C2 119.2(7) . .
O1 C1 C2 119.0(6) . .
C3 C2 C1 121.2(8) . .
C4 C3 C2 120.5(8) . .
C3 C4 C9 119.8(8) . .
C3 C4 C5 122.8(8) . .
C9 C4 C5 117.4(8) . .
C6 C5 C4 120.9(9) . .
C5 C6 C7 119.9(9) . .
C8 C7 C6 121.7(9) . .
C7 C8 C9 118.9(9) . .
C8 C9 C4 121.2(8) . .
C8 C9 C10 120.2(8) . .
C4 C9 C10 118.5(7) . .
C1 C10 C9 120.7(8) . .
Si1 N1 Si1 117.1(4) 2 .
Si1 N1 Si1' 34.0(2) 2 2
Si1 N1 Si1' 104.2(4) . 2
Si1 N1 Si1' 104.2(4) 2 .
Si1 N1 Si1' 34.0(2) . .
Si1' N1 Si1' 111.9(5) 2 .
Si1 N1 U1 121.5(2) 2 .
Si1 N1 U1 121.5(2) . .
Si1' N1 U1 124.0(2) 2 .
Si1' N1 U1 124.0(2) . .
N1 Si1 C11 114.9(6) . .
N1 Si1 C12 109.9(4) . .
C11 Si1 C12 105.8(7) . .
N1 Si1 C13 113.0(6) . .
C11 Si1 C13 103.1(8) . .
C12 Si1 C13 109.8(7) . .
N1 Si1' C13' 116.3(10) . .
N1 Si1' C12' 108.1(7) . .
C13' Si1' C12' 106.6(11) . .
N1 Si1' C11' 113.4(9) . .
C13' Si1' C11' 103.1(11) . .
C12' Si1' C11' 109.1(10) . .
Si3' N2 Si2' 119.5(4) . .
Si3' N2 Si2 77.8(3) . .
Si2' N2 Si2 64.6(3) . .
Si3' N2 Si3 68.6(3) . .
Si2' N2 Si3 87.4(3) . .
Si2 N2 Si3 116.5(3) . .
Si3' N2 U1 120.0(3) . .
Si2' N2 U1 120.1(4) . .
Si2 N2 U1 122.5(3) . .
Si3 N2 U1 120.9(3) . .
N2 Si2 C16 113.5(5) . .
N2 Si2 C14 110.4(4) . .
C16 Si2 C14 101.1(7) . .
N2 Si2 C15 112.2(6) . .
C16 Si2 C15 112.0(8) . .
C14 Si2 C15 107.0(8) . .
Si2' C16 Si2 62.6(4) . .
N2 Si2' C16 117.2(6) . .
N2 Si2' C15' 111.5(13) . .
C16 Si2' C15' 94.2(13) . .
N2 Si2' C14' 112.6(8) . .
C16 Si2' C14' 114.1(10) . .
C15' Si2' C14' 105.0(14) . .
N2 Si2' U1 33.9(2) . .
C16 Si2' U1 119.2(6) . .
C15' Si2' U1 139.1(12) . .
C14' Si2' U1 83.5(7) . .
N2 Si3 C19 111.3(4) . .
N2 Si3 C17 114.8(4) . .
C19 Si3 C17 108.9(6) . .
N2 Si3 C18 110.4(7) . .
C19 Si3 C18 106.4(7) . .
C17 Si3 C18 104.4(7) . .
Si3 C19 Si3' 63.9(4) . .
N2 Si3' C18' 110.7(7) . .
N2 Si3' C19 110.8(5) . .
C18' Si3' C19 102.4(8) . .
N2 Si3' C17' 113.8(11) . .
C18' Si3' C17' 105.0(16) . .
C19 Si3' C17' 113.4(15) . .
N2 Si3' U1 34.0(2) . .
C18' Si3' U1 78.0(7) . .
C19 Si3' U1 110.5(4) . .
C17' Si3' U1 134.1(13) . .

loop_
_geom_bond_atom_site_label_1
_geom_bond_atom_site_label_2
_geom_bond_distance
_geom_bond_site_symmetry_2
U1 O1 2.102(4) .
U1 O1 2.102(4) 2
U1 N2 2.212(5) 2
U1 N2 2.212(5) .
U1 N1 2.243(7) .
U1 Si3' 3.426(6) .
U1 Si3' 3.426(6) 2
U1 Si2' 3.436(5) .
U1 Si2' 3.436(5) 2
O1 C1 1.370(8) .
C1 C10 1.356(10) .
C1 C2 1.411(11) .
C2 C3 1.384(11) .
C3 C4 1.384(12) .
C4 C9 1.408(11) .
C4 C5 1.437(11) .
C5 C6 1.327(13) .
C6 C7 1.415(15) .
C7 C8 1.356(12) .
C8 C9 1.385(11) .
C9 C10 1.451(11) .
N1 Si1 1.740(5) 2
N1 Si1 1.740(5) .
N1 Si1' 1.784(6) 2
N1 Si1' 1.784(6) .
Si1 C11 1.834(13) .
Si1 C12 1.890(12) .
Si1 C13 1.882(14) .
Si1' C13' 1.86(2) .
Si1' C12' 1.89(2) .
Si1' C11' 1.90(2) .
N2 Si3' 1.736(8) .
N2 Si2' 1.745(8) .
N2 Si2 1.747(6) .
N2 Si3 1.788(6) .
Si2 C16 1.829(12) .
Si2 C14 1.877(13) .
Si2 C15 1.87(2) .
C16 Si2' 1.759(13) .
Si2' C15' 1.87(3) .
Si2' C14' 1.90(2) .
Si3 C19 1.844(10) .
Si3 C17 1.883(12) .
Si3 C18 1.882(14) .
C19 Si3' 1.907(11) .
Si3' C18' 1.88(2) .
Si3' C17' 1.88(4) .
